data_4338685
loop_
_publ_author_name
'Rilak, Ana'
'Bratsos, Ioannis'
'Zangrando, Ennio'
'Kljun, Jakob'
'Turel, Iztok'
'Bugar\<ci\'c, Zivadin D'
'Alessio, Enzo'

_publ_section_title
;
 New Water-Soluble Ruthenium(II) Terpyridine Complexes for Anticancer
 Activity: Synthesis, Characterization, Activation Kinetics, and
 Interaction with Guanine Derivatives.
;
_journal_issue 12
_journal_name_full 'Inorganic chemistry'
_journal_page_first 6113
_journal_page_last 6126
_journal_paper_doi 10.1021/ic5005215
_journal_volume 53
_journal_year 2014
_chemical_formula_moiety '2(C25 H18 Cl2 N5 Ru), 2(Cl) 6.5(H2 O) '
_chemical_formula_sum 'C50 H49 Cl6 N10 O6.5 Ru2'
_chemical_formula_weight 1308.83
_chemical_name_systematic
; 
 ? 
;
_space_group_IT_number 14
_symmetry_cell_setting monoclinic
_symmetry_space_group_name_Hall '-P 2ybc'
_symmetry_space_group_name_H-M 'P 1 21/c 1'
_atom_sites_solution_hydrogens geom
_atom_sites_solution_primary direct
_atom_sites_solution_secondary difmap
_audit_creation_method SHELXL-97
_cell_angle_alpha 90.00
_cell_angle_beta 98.020(11)
_cell_angle_gamma 90.00
_cell_formula_units_Z 4
_cell_length_a 14.3440(9)
_cell_length_b 14.6880(10)
_cell_length_c 27.2930(14)
_cell_measurement_temperature 100(2)
_cell_volume 5694.0(6)
_computing_cell_refinement 'Denzo (Otwinowski & Minor 1997)'
_computing_data_reduction 'Denzo and Scalepack (Otwinowski & Minor 1997)'
_computing_molecular_graphics 'Ortep3 for Windows (Farrugia,1997)'
_computing_publication_material 'Wingx Version 2013.2 (Farrugia, 2012)'
_computing_structure_refinement 'SHELX97 (Sheldrick, 2008)'
_computing_structure_solution 'SHELX97 (Sheldrick, 2008)'
_diffrn_ambient_temperature 100(2)
_diffrn_measured_fraction_theta_full 0.992
_diffrn_measured_fraction_theta_max 0.992
_diffrn_measurement_device_type 'Dectris Pilatus 2M'
_diffrn_measurement_method 'CCD rotation images, thick slices'
_diffrn_radiation_monochromator Si111
_diffrn_radiation_source 'Elettra Synchrotron, Trieste (Italy)'
_diffrn_radiation_type synchrotron
_diffrn_radiation_wavelength 0.70000
_diffrn_reflns_av_R_equivalents 0.0477
_diffrn_reflns_av_sigmaI/netI 0.0794
_diffrn_reflns_limit_h_max 19
_diffrn_reflns_limit_h_min -19
_diffrn_reflns_limit_k_max 19
_diffrn_reflns_limit_k_min -18
_diffrn_reflns_limit_l_max 36
_diffrn_reflns_limit_l_min -36
_diffrn_reflns_number 27961
_diffrn_reflns_theta_full 28.23
_diffrn_reflns_theta_max 28.23
_diffrn_reflns_theta_min 1.90
_exptl_absorpt_coefficient_mu 0.868
_exptl_absorpt_correction_T_max 0.8999
_exptl_absorpt_correction_T_min 0.6398
_exptl_absorpt_process_details
;
Parkin S,Moezzi B & Hope H, (1995) J. Appl. Cryst. 28, 53-56
Cubic fit to sin(theta)/lambda - 24 parameters
;
_exptl_crystal_colour yellow
_exptl_crystal_density_diffrn 1.527
_exptl_crystal_density_method 'not measured'
_exptl_crystal_description block
_exptl_crystal_F_000 2644
_exptl_crystal_size_max 0.33
_exptl_crystal_size_mid 0.26
_exptl_crystal_size_min 0.22
_refine_diff_density_max 2.017
_refine_diff_density_min -1.643
_refine_diff_density_rms 0.186
_refine_ls_extinction_coef 0.0027(3)
_refine_ls_extinction_expression Fc^*^=kFc[1+0.001xFc^2^\l^3^/sin(2\q)]^-1/4^
_refine_ls_extinction_method SHELXL
_refine_ls_goodness_of_fit_ref 1.079
_refine_ls_hydrogen_treatment mixed
_refine_ls_matrix_type full
_refine_ls_number_parameters 715
_refine_ls_number_reflns 14608
_refine_ls_number_restraints 0
_refine_ls_restrained_S_all 1.079
_refine_ls_R_factor_all 0.0680
_refine_ls_R_factor_gt 0.0599
_refine_ls_shift/su_max 0.001
_refine_ls_shift/su_mean 0.000
_refine_ls_structure_factor_coef Fsqd
_refine_ls_weighting_details 'calc w=1/[\s^2^(Fo^2^)+(0.1145P)^2^+6.4000P] where P=(Fo^2^+2Fc^2^)/3'
_refine_ls_weighting_scheme calc
_refine_ls_wR_factor_gt 0.1771
_refine_ls_wR_factor_ref 0.1844
_reflns_number_gt 12418
_reflns_number_total 14608
_reflns_threshold_expression >2sigma(I)
_cod_data_source_file ic5005215_si_002.cif
_cod_data_source_block 3Cl
_cod_depositor_comments 'Adding full bibliography for 4338685--4338688.cif.'
_cod_original_sg_symbol_H-M 'P 21/c'
_cod_original_formula_sum 'C50 H49 Cl6 N10 O6.50 Ru2'
_cod_database_code 4338685

loop_
_symmetry_equiv_pos_as_xyz
'x, y, z'
'-x, y+1/2, -z+1/2'
'-x, -y, -z'
'x, -y-1/2, z-1/2'

loop_
_atom_site_label
_atom_site_type_symbol
_atom_site_fract_x
_atom_site_fract_y
_atom_site_fract_z
_atom_site_U_iso_or_equiv
_atom_site_adp_type
_atom_site_occupancy
_atom_site_symmetry_multiplicity
_atom_site_calc_flag
_atom_site_refinement_flags
Ru1 Ru 0.096668(19) 0.612421(17) 0.211999(9) 0.01052(10) Uani 1 1 d .
Ru2 Ru 0.123808(19) 0.222044(18) 0.047809(9) 0.01187(10) Uani 1 1 d .
Cl1 Cl 0.04840(6) 0.60822(5) 0.29348(3) 0.01545(17) Uani 1 1 d .
Cl2 Cl 0.06020(6) 0.22591(6) -0.03893(3) 0.01670(18) Uani 1 1 d .
Cl3 Cl -0.31066(7) 0.78038(7) 0.13710(4) 0.0294(2) Uani 1 1 d .
Cl4 Cl -0.23380(6) -0.01268(6) 0.08940(3) 0.02002(19) Uani 1 1 d .
N1 N 0.1299(2) 0.7493(2) 0.21213(10) 0.0130(5) Uani 1 1 d .
N2 N -0.0260(2) 0.6644(2) 0.18690(10) 0.0127(5) Uani 1 1 d .
N3 N 0.0180(2) 0.4952(2) 0.19843(10) 0.0142(5) Uani 1 1 d .
N4 N 0.2277(2) 0.5546(2) 0.23538(11) 0.0148(6) Uani 1 1 d .
N5 N 0.1541(2) 0.6080(2) 0.14809(11) 0.0136(6) Uani 1 1 d .
N6 N 0.0293(2) 0.3250(2) 0.05745(10) 0.0144(5) Uani 1 1 d .
N7 N 0.0151(2) 0.1504(2) 0.06169(10) 0.0124(5) Uani 1 1 d .
N8 N 0.1764(2) 0.0918(2) 0.04392(10) 0.0146(6) Uani 1 1 d .
N9 N 0.2435(2) 0.2959(2) 0.03728(11) 0.0164(6) Uani 1 1 d .
N10 N 0.1910(2) 0.2308(2) 0.11823(11) 0.0141(6) Uani 1 1 d .
C1 C 0.2153(3) 0.7869(2) 0.22157(13) 0.0173(7) Uani 1 1 d .
H1 H 0.2671 0.7493 0.2341 0.021 Uiso 1 1 calc R
C2 C 0.2317(3) 0.8790(3) 0.21376(15) 0.0217(8) Uani 1 1 d .
H2 H 0.2935 0.9034 0.2203 0.026 Uiso 1 1 calc R
C3 C 0.1561(3) 0.9341(3) 0.19623(14) 0.0221(8) Uani 1 1 d .
H3 H 0.1652 0.9972 0.1911 0.026 Uiso 1 1 calc R
C4 C 0.0666(3) 0.8962(2) 0.18623(13) 0.0165(7) Uani 1 1 d .
H4 H 0.0140 0.9332 0.1742 0.020 Uiso 1 1 calc R
C5 C 0.0551(2) 0.8040(2) 0.19397(12) 0.0122(6) Uani 1 1 d .
C6 C -0.0352(2) 0.7557(2) 0.18224(12) 0.0132(6) Uani 1 1 d .
C7 C -0.1236(3) 0.7942(3) 0.16694(13) 0.0162(7) Uani 1 1 d .
H7 H -0.1310 0.8583 0.1636 0.019 Uiso 1 1 calc R
C8 C -0.2005(3) 0.7363(3) 0.15671(14) 0.0197(7) Uani 1 1 d .
C9 C -0.1909(3) 0.6420(3) 0.16222(13) 0.0174(7) Uani 1 1 d .
H9 H -0.2437 0.6026 0.1556 0.021 Uiso 1 1 calc R
C10 C -0.1013(3) 0.6080(2) 0.17779(12) 0.0142(6) Uani 1 1 d .
C11 C -0.0757(3) 0.5116(2) 0.18555(12) 0.0141(6) Uani 1 1 d .
C12 C -0.1412(3) 0.4411(3) 0.17874(13) 0.0199(7) Uani 1 1 d .
H12 H -0.2065 0.4539 0.1708 0.024 Uiso 1 1 calc R
C13 C -0.1094(3) 0.3517(3) 0.18372(13) 0.0214(8) Uani 1 1 d .
H13 H -0.1525 0.3023 0.1791 0.026 Uiso 1 1 calc R
C14 C -0.0135(3) 0.3359(2) 0.19563(14) 0.0212(8) Uani 1 1 d .
H14 H 0.0097 0.2753 0.1987 0.025 Uiso 1 1 calc R
C15 C 0.0482(3) 0.4085(3) 0.20297(14) 0.0188(7) Uani 1 1 d .
H15 H 0.1136 0.3969 0.2114 0.023 Uiso 1 1 calc R
C16 C 0.2606(3) 0.5306(3) 0.28192(14) 0.0220(8) Uani 1 1 d .
H16 H 0.2230 0.5421 0.3073 0.026 Uiso 1 1 calc R
C17 C 0.3487(3) 0.4889(3) 0.29442(15) 0.0247(8) Uani 1 1 d .
H17 H 0.3702 0.4717 0.3276 0.030 Uiso 1 1 calc R
C18 C 0.4036(3) 0.4733(3) 0.25748(16) 0.0255(8) Uani 1 1 d .
H18 H 0.4634 0.4450 0.2651 0.031 Uiso 1 1 calc R
C19 C 0.3710(3) 0.4990(3) 0.20951(15) 0.0224(8) Uani 1 1 d .
H19 H 0.4083 0.4893 0.1838 0.027 Uiso 1 1 calc R
C20 C 0.2826(3) 0.5393(2) 0.19940(13) 0.0162(7) Uani 1 1 d .
C21 C 0.2411(3) 0.5714(2) 0.15029(13) 0.0165(7) Uani 1 1 d .
C22 C 0.2879(3) 0.5687(3) 0.10869(15) 0.0225(8) Uani 1 1 d .
H22 H 0.3482 0.5412 0.1106 0.027 Uiso 1 1 calc R
C23 C 0.2454(3) 0.6065(3) 0.06449(15) 0.0246(8) Uani 1 1 d .
H23 H 0.2757 0.6046 0.0357 0.030 Uiso 1 1 calc R
C24 C 0.1577(3) 0.6473(3) 0.06326(13) 0.0207(7) Uani 1 1 d .
H24 H 0.1281 0.6756 0.0338 0.025 Uiso 1 1 calc R
C25 C 0.1137(3) 0.6462(2) 0.10541(12) 0.0160(7) Uani 1 1 d .
H25 H 0.0532 0.6732 0.1042 0.019 Uiso 1 1 calc R
C31 C 0.0409(3) 0.4157(3) 0.05476(13) 0.0188(7) Uani 1 1 d .
H31 H 0.1015 0.4387 0.0513 0.023 Uiso 1 1 calc R
C32 C -0.0323(3) 0.4771(3) 0.05679(14) 0.0210(7) Uani 1 1 d .
H32 H -0.0214 0.5407 0.0549 0.025 Uiso 1 1 calc R
C33 C -0.1212(3) 0.4447(3) 0.06159(13) 0.0200(7) Uani 1 1 d .
H33 H -0.1725 0.4854 0.0622 0.024 Uiso 1 1 calc R
C34 C -0.1340(3) 0.3510(3) 0.06549(13) 0.0171(7) Uani 1 1 d .
H34 H -0.1941 0.3271 0.0695 0.021 Uiso 1 1 calc R
C35 C -0.0585(3) 0.2933(2) 0.06353(12) 0.0145(6) Uani 1 1 d .
C36 C -0.0659(2) 0.1937(2) 0.06735(12) 0.0137(6) Uani 1 1 d .
C37 C -0.1448(2) 0.1451(2) 0.07626(12) 0.0150(6) Uani 1 1 d .
H37 H -0.2017 0.1752 0.0807 0.018 Uiso 1 1 calc R
C38 C -0.1375(3) 0.0512(3) 0.07838(12) 0.0165(7) Uani 1 1 d .
C39 C -0.0548(3) 0.0053(2) 0.07162(12) 0.0146(6) Uani 1 1 d .
H39 H -0.0515 -0.0593 0.0727 0.018 Uiso 1 1 calc R
C40 C 0.0228(2) 0.0579(2) 0.06320(12) 0.0132(6) Uani 1 1 d .
C41 C 0.1148(3) 0.0255(3) 0.05482(12) 0.0162(7) Uani 1 1 d .
C42 C 0.1411(3) -0.0661(3) 0.05748(13) 0.0191(7) Uani 1 1 d .
H42 H 0.0978 -0.1112 0.0651 0.023 Uiso 1 1 calc R
C43 C 0.2311(3) -0.0910(3) 0.04894(15) 0.0216(7) Uani 1 1 d .
H43 H 0.2499 -0.1531 0.0505 0.026 Uiso 1 1 calc R
C44 C 0.2924(3) -0.0241(3) 0.03812(15) 0.0225(8) Uani 1 1 d .
H44 H 0.3542 -0.0396 0.0323 0.027 Uiso 1 1 calc R
C45 C 0.2632(3) 0.0663(3) 0.03583(13) 0.0181(7) Uani 1 1 d .
H45 H 0.3061 0.1118 0.0283 0.022 Uiso 1 1 calc R
C46 C 0.2645(3) 0.3272(3) -0.00623(15) 0.0252(8) Uani 1 1 d .
H46 H 0.2216 0.3162 -0.0354 0.030 Uiso 1 1 calc R
C47 C 0.3462(3) 0.3745(4) -0.00981(18) 0.0334(10) Uani 1 1 d .
H47 H 0.3577 0.3984 -0.0408 0.040 Uiso 1 1 calc R
C48 C 0.4117(3) 0.3870(3) 0.03215(19) 0.0339(11) Uani 1 1 d .
H48 H 0.4700 0.4166 0.0301 0.041 Uiso 1 1 calc R
C49 C 0.3903(3) 0.3554(3) 0.07700(16) 0.0258(8) Uani 1 1 d .
H49 H 0.4333 0.3649 0.1063 0.031 Uiso 1 1 calc R
C50 C 0.3060(3) 0.3095(3) 0.07933(14) 0.0174(7) Uani 1 1 d .
C51 C 0.2765(3) 0.2735(2) 0.12443(13) 0.0168(7) Uani 1 1 d .
C52 C 0.3294(3) 0.2823(3) 0.17130(15) 0.0238(8) Uani 1 1 d .
H52 H 0.3892 0.3113 0.1750 0.029 Uiso 1 1 calc R
C53 C 0.2941(3) 0.2482(3) 0.21224(15) 0.0269(9) Uani 1 1 d .
H53 H 0.3284 0.2552 0.2444 0.032 Uiso 1 1 calc R
C54 C 0.2075(3) 0.2036(3) 0.20557(14) 0.0216(8) Uani 1 1 d .
H54 H 0.1823 0.1786 0.2330 0.026 Uiso 1 1 calc R
C55 C 0.1589(3) 0.1964(2) 0.15833(13) 0.0169(7) Uani 1 1 d .
H55 H 0.1000 0.1658 0.1540 0.020 Uiso 1 1 calc R
Cl5 Cl 0.38116(16) 0.06646(14) 0.27296(7) 0.0281(4) Uani 0.50 1 d P
Cl7 Cl 0.42430(18) 0.8628(2) 0.31287(8) 0.0397(6) Uani 0.50 1 d P
Cl8 Cl 0.65157(15) 0.4358(2) 0.08819(11) 0.0467(7) Uani 0.50 1 d P
Cl6 Cl 0.4967(2) 0.1338(2) 0.09919(13) 0.0515(7) Uani 0.50 1 d P
O11 O 0.5113(3) 0.5853(4) 0.11125(18) 0.0633(14) Uani 1 1 d .
O12 O 0.4502(4) 0.7371(6) 0.0575(2) 0.090(2) Uani 1 1 d .
O13 O 0.3729(4) 0.0263(4) 0.15980(16) 0.0718(16) Uani 1 1 d .
O14 O 0.5649(5) 0.3467(4) 0.3590(2) 0.0810(19) Uani 1 1 d .
O15 O 0.4475(5) 0.4366(5) 0.4137(3) 0.0336(14) Uani 0.50 1 d P
O16 O 0.4418(5) 0.3382(5) 0.4972(3) 0.0350(15) Uani 0.50 1 d P
O16A O 0.4535(8) 0.4059(7) 0.4732(5) 0.067(3) Uani 0.50 1 d P
O17 O 0.6414(5) 0.2437(7) 0.0406(4) 0.052(2) Uani 0.50 1 d P
O17A O 0.6418(7) 0.3272(8) 0.0338(4) 0.061(2) Uani 0.50 1 d P

loop_
_atom_site_aniso_label
_atom_site_aniso_U_11
_atom_site_aniso_U_22
_atom_site_aniso_U_33
_atom_site_aniso_U_23
_atom_site_aniso_U_13
_atom_site_aniso_U_12
Ru1 0.01333(15) 0.00871(15) 0.00882(14) 0.00085(8) -0.00092(10) 0.00133(8)
Ru2 0.01207(15) 0.01367(16) 0.00884(14) 0.00099(9) -0.00212(10) -0.00294(9)
Cl1 0.0232(4) 0.0121(4) 0.0111(3) 0.0005(3) 0.0028(3) 0.0017(3)
Cl2 0.0191(4) 0.0190(4) 0.0104(3) 0.0007(3) -0.0038(3) -0.0007(3)
Cl3 0.0152(4) 0.0305(5) 0.0401(6) 0.0093(4) -0.0045(4) 0.0056(3)
Cl4 0.0182(4) 0.0238(4) 0.0181(4) 0.0003(3) 0.0028(3) -0.0094(3)
N1 0.0144(14) 0.0116(13) 0.0123(12) 0.0024(10) -0.0013(10) 0.0006(10)
N2 0.0148(13) 0.0122(13) 0.0105(12) 0.0003(10) -0.0005(10) 0.0016(10)
N3 0.0210(15) 0.0102(13) 0.0106(12) 0.0002(10) -0.0004(10) 0.0009(11)
N4 0.0170(14) 0.0128(13) 0.0138(13) 0.0015(11) -0.0009(11) 0.0021(11)
N5 0.0143(14) 0.0167(14) 0.0091(12) 0.0009(10) -0.0011(10) 0.0010(10)
N6 0.0171(14) 0.0142(14) 0.0108(12) -0.0009(10) -0.0015(10) -0.0026(11)
N7 0.0152(13) 0.0127(13) 0.0080(12) 0.0014(10) -0.0029(10) -0.0026(10)
N8 0.0155(14) 0.0189(14) 0.0090(12) 0.0021(11) -0.0001(10) -0.0012(11)
N9 0.0157(14) 0.0168(14) 0.0161(14) 0.0023(11) 0.0004(11) -0.0024(11)
N10 0.0148(14) 0.0149(13) 0.0117(13) -0.0019(10) -0.0010(10) -0.0031(10)
C1 0.0166(17) 0.0180(17) 0.0164(16) -0.0011(13) -0.0006(13) -0.0008(13)
C2 0.0235(19) 0.0163(17) 0.0245(18) 0.0020(14) -0.0001(15) -0.0072(14)
C3 0.032(2) 0.0130(16) 0.0200(17) 0.0039(13) -0.0010(15) -0.0040(14)
C4 0.0250(19) 0.0113(15) 0.0130(15) 0.0026(12) 0.0016(13) 0.0019(13)
C5 0.0150(15) 0.0096(14) 0.0108(13) 0.0008(11) -0.0026(11) 0.0003(11)
C6 0.0150(16) 0.0129(15) 0.0110(14) 0.0023(12) -0.0009(11) 0.0009(12)
C7 0.0150(16) 0.0176(16) 0.0151(15) 0.0045(13) -0.0012(12) 0.0040(13)
C8 0.0158(17) 0.0256(19) 0.0167(16) 0.0005(14) -0.0017(13) 0.0063(14)
C9 0.0153(16) 0.0220(18) 0.0139(15) 0.0021(13) -0.0019(12) -0.0004(13)
C10 0.0178(17) 0.0157(16) 0.0082(13) 0.0001(11) -0.0011(12) -0.0004(12)
C11 0.0211(17) 0.0120(15) 0.0089(13) -0.0008(11) 0.0005(12) -0.0029(12)
C12 0.0254(19) 0.0198(18) 0.0135(15) -0.0019(13) -0.0014(13) -0.0087(14)
C13 0.037(2) 0.0145(16) 0.0118(15) -0.0008(13) -0.0002(14) -0.0099(15)
C14 0.038(2) 0.0100(15) 0.0161(16) 0.0015(13) 0.0048(15) -0.0027(14)
C15 0.0265(19) 0.0137(16) 0.0161(16) -0.0012(13) 0.0022(14) 0.0033(14)
C16 0.027(2) 0.0214(18) 0.0161(16) 0.0054(14) -0.0013(14) 0.0068(15)
C17 0.0213(19) 0.027(2) 0.0236(18) 0.0112(16) -0.0027(14) 0.0044(15)
C18 0.0166(18) 0.028(2) 0.030(2) 0.0084(16) -0.0036(15) 0.0044(15)
C19 0.0159(17) 0.0257(19) 0.0247(18) 0.0020(15) 0.0000(14) 0.0019(14)
C20 0.0147(16) 0.0164(16) 0.0167(15) 0.0042(13) -0.0011(12) 0.0022(12)
C21 0.0130(15) 0.0182(16) 0.0180(16) -0.0007(13) 0.0016(12) 0.0006(12)
C22 0.0181(17) 0.029(2) 0.0205(17) -0.0020(15) 0.0042(14) 0.0039(15)
C23 0.026(2) 0.034(2) 0.0153(17) -0.0006(15) 0.0057(15) -0.0002(16)
C24 0.0242(19) 0.0261(19) 0.0113(15) 0.0019(14) 0.0004(13) -0.0010(15)
C25 0.0188(17) 0.0175(16) 0.0103(14) 0.0017(12) -0.0034(12) -0.0001(13)
C31 0.0222(18) 0.0165(17) 0.0169(16) 0.0000(13) 0.0001(13) -0.0031(13)
C32 0.030(2) 0.0133(16) 0.0179(16) -0.0008(13) -0.0010(14) 0.0003(14)
C33 0.0275(19) 0.0181(17) 0.0143(15) -0.0020(13) 0.0029(13) 0.0041(14)
C34 0.0196(17) 0.0192(17) 0.0120(14) -0.0029(13) 0.0006(12) -0.0007(13)
C35 0.0183(17) 0.0166(16) 0.0079(13) -0.0002(12) -0.0008(12) -0.0016(12)
C36 0.0138(15) 0.0174(16) 0.0092(13) 0.0009(12) -0.0004(11) -0.0024(12)
C37 0.0149(16) 0.0172(16) 0.0126(14) -0.0012(12) 0.0011(12) -0.0016(12)
C38 0.0168(16) 0.0209(17) 0.0113(14) 0.0008(12) 0.0001(12) -0.0060(13)
C39 0.0188(16) 0.0145(15) 0.0092(13) 0.0004(12) -0.0025(11) -0.0022(12)
C40 0.0164(16) 0.0132(15) 0.0091(13) 0.0026(11) -0.0018(11) -0.0007(12)
C41 0.0215(17) 0.0173(17) 0.0083(13) 0.0021(12) -0.0034(12) -0.0011(13)
C42 0.0189(17) 0.0216(18) 0.0148(15) 0.0016(13) -0.0051(13) -0.0019(14)
C43 0.0222(19) 0.0184(17) 0.0228(18) -0.0008(14) -0.0008(14) 0.0027(14)
C44 0.0165(17) 0.027(2) 0.0235(18) 0.0002(15) 0.0000(14) 0.0038(14)
C45 0.0141(16) 0.0228(18) 0.0170(15) -0.0003(13) 0.0011(12) -0.0002(13)
C46 0.0218(19) 0.034(2) 0.0197(17) 0.0064(16) 0.0028(14) -0.0100(16)
C47 0.031(2) 0.043(3) 0.028(2) 0.0102(19) 0.0098(18) -0.014(2)
C48 0.024(2) 0.041(3) 0.037(2) 0.006(2) 0.0044(18) -0.0145(18)
C49 0.0177(18) 0.029(2) 0.029(2) 0.0000(17) -0.0025(15) -0.0098(15)
C50 0.0156(16) 0.0154(16) 0.0200(16) -0.0016(13) -0.0026(13) -0.0049(12)
C51 0.0170(17) 0.0163(16) 0.0150(16) 0.0002(12) -0.0051(13) -0.0032(12)
C52 0.0235(19) 0.0231(19) 0.0212(18) 0.0023(14) -0.0090(15) -0.0048(14)
C53 0.033(2) 0.028(2) 0.0161(17) 0.0015(16) -0.0104(15) -0.0042(17)
C54 0.031(2) 0.0191(17) 0.0136(16) 0.0047(14) -0.0014(14) -0.0018(15)
C55 0.0219(17) 0.0133(15) 0.0143(15) 0.0011(12) -0.0012(13) -0.0024(13)
Cl5 0.0335(11) 0.0270(10) 0.0237(9) 0.0036(7) 0.0030(8) 0.0142(8)
Cl7 0.0333(12) 0.0597(16) 0.0255(10) 0.0141(10) 0.0022(8) 0.0161(11)
Cl8 0.0130(9) 0.0753(19) 0.0508(14) 0.0284(14) 0.0010(9) -0.0021(10)
Cl6 0.0461(16) 0.0449(15) 0.0629(18) 0.0123(14) 0.0054(13) -0.0034(12)
O11 0.051(3) 0.092(4) 0.050(3) -0.018(2) 0.017(2) -0.034(3)
O12 0.050(3) 0.170(7) 0.053(3) -0.007(4) 0.016(2) -0.031(4)
O13 0.108(4) 0.063(3) 0.036(2) -0.006(2) -0.020(2) 0.015(3)
O14 0.135(5) 0.050(3) 0.070(3) -0.013(2) 0.053(4) -0.037(3)
O15 0.021(3) 0.042(4) 0.037(3) 0.005(3) 0.001(3) 0.002(3)
O16 0.028(3) 0.045(4) 0.034(3) -0.004(3) 0.012(3) 0.003(3)
O16A 0.057(6) 0.060(6) 0.087(8) -0.004(6) 0.021(6) 0.015(5)
O17 0.019(3) 0.055(5) 0.079(6) 0.011(5) 0.001(4) 0.000(3)
O17A 0.051(5) 0.080(7) 0.053(5) -0.003(5) 0.009(4) -0.007(5)

loop_
_atom_type_symbol
_atom_type_description
_atom_type_scat_dispersion_real
_atom_type_scat_dispersion_imag
_atom_type_scat_source
C C 0.0033 0.0016 'International Tables Vol C Tables 4.2.6.8 and 6.1.1.4'
H H 0.0000 0.0000 'International Tables Vol C Tables 4.2.6.8 and 6.1.1.4'
N N 0.0061 0.0033 'International Tables Vol C Tables 4.2.6.8 and 6.1.1.4'
O O 0.0106 0.0060 'International Tables Vol C Tables 4.2.6.8 and 6.1.1.4'
Ru Ru -1.2594 0.8363 'International Tables Vol C Tables 4.2.6.8 and 6.1.1.4'
Cl Cl 0.1484 0.1585 'International Tables Vol C Tables 4.2.6.8 and 6.1.1.4'

loop_
_geom_angle_atom_site_label_1
_geom_angle_atom_site_label_2
_geom_angle_atom_site_label_3
_geom_angle
N2 Ru1 N5 99.50(12)
N2 Ru1 N3 79.62(12)
N5 Ru1 N3 95.53(12)
N2 Ru1 N1 79.45(12)
N5 Ru1 N1 84.91(12)
N3 Ru1 N1 158.84(12)
N2 Ru1 N4 177.28(12)
N5 Ru1 N4 78.06(12)
N3 Ru1 N4 99.35(12)
N1 Ru1 N4 101.42(12)
N2 Ru1 Cl1 88.44(9)
N5 Ru1 Cl1 172.05(9)
N3 Ru1 Cl1 85.66(8)
N1 Ru1 Cl1 96.82(8)
N4 Ru1 Cl1 93.99(9)
N7 Ru2 N10 97.85(12)
N7 Ru2 N8 79.58(12)
N10 Ru2 N8 88.78(12)
N7 Ru2 N6 79.31(12)
N10 Ru2 N6 93.81(12)
N8 Ru2 N6 158.89(12)
N7 Ru2 N9 176.53(12)
N10 Ru2 N9 78.81(12)
N8 Ru2 N9 99.30(12)
N6 Ru2 N9 101.76(12)
N7 Ru2 Cl2 90.01(8)
N10 Ru2 Cl2 172.09(9)
N8 Ru2 Cl2 93.56(8)
N6 Ru2 Cl2 86.72(8)
N9 Ru2 Cl2 93.35(9)
C1 N1 C5 118.5(3)
C1 N1 Ru1 127.4(2)
C5 N1 Ru1 113.5(2)
C6 N2 C10 121.6(3)
C6 N2 Ru1 119.5(2)
C10 N2 Ru1 118.7(2)
C15 N3 C11 119.0(3)
C15 N3 Ru1 127.8(3)
C11 N3 Ru1 113.2(2)
C16 N4 C20 118.5(3)
C16 N4 Ru1 125.6(3)
C20 N4 Ru1 115.8(2)
C25 N5 C21 119.1(3)
C25 N5 Ru1 123.4(3)
C21 N5 Ru1 117.2(2)
C31 N6 C35 117.6(3)
C31 N6 Ru2 128.8(3)
C35 N6 Ru2 113.3(2)
C36 N7 C40 122.2(3)
C36 N7 Ru2 119.3(2)
C40 N7 Ru2 118.5(2)
C45 N8 C41 118.4(3)
C45 N8 Ru2 128.2(3)
C41 N8 Ru2 113.2(2)
C46 N9 C50 119.2(3)
C46 N9 Ru2 126.1(3)
C50 N9 Ru2 114.6(2)
C55 N10 C51 118.4(3)
C55 N10 Ru2 125.1(2)
C51 N10 Ru2 116.5(2)
N1 C1 C2 122.8(4)
N1 C1 H1 118.6
C2 C1 H1 118.6
C3 C2 C1 118.6(4)
C3 C2 H2 120.7
C1 C2 H2 120.7
C2 C3 C4 119.4(3)
C2 C3 H3 120.3
C4 C3 H3 120.3
C5 C4 C3 119.2(3)
C5 C4 H4 120.4
C3 C4 H4 120.4
N1 C5 C4 121.5(3)
N1 C5 C6 114.6(3)
C4 C5 C6 123.8(3)
N2 C6 C7 120.1(3)
N2 C6 C5 112.7(3)
C7 C6 C5 127.2(3)
C8 C7 C6 118.3(3)
C8 C7 H7 120.9
C6 C7 H7 120.9
C7 C8 C9 121.4(3)
C7 C8 Cl3 120.0(3)
C9 C8 Cl3 118.6(3)
C10 C9 C8 117.6(3)
C10 C9 H9 121.2
C8 C9 H9 121.2
N2 C10 C9 121.0(3)
N2 C10 C11 112.7(3)
C9 C10 C11 126.3(3)
N3 C11 C12 121.7(3)
N3 C11 C10 115.2(3)
C12 C11 C10 123.1(3)
C13 C12 C11 118.9(4)
C13 C12 H12 120.6
C11 C12 H12 120.6
C14 C13 C12 118.8(3)
C14 C13 H13 120.6
C12 C13 H13 120.6
C15 C14 C13 119.9(4)
C15 C14 H14 120.1
C13 C14 H14 120.1
N3 C15 C14 121.7(4)
N3 C15 H15 119.1
C14 C15 H15 119.1
N4 C16 C17 122.1(4)
N4 C16 H16 118.9
C17 C16 H16 118.9
C18 C17 C16 118.7(4)
C18 C17 H17 120.6
C16 C17 H17 120.6
C19 C18 C17 119.6(4)
C19 C18 H18 120.2
C17 C18 H18 120.2
C18 C19 C20 118.9(4)
C18 C19 H19 120.5
C20 C19 H19 120.5
N4 C20 C19 122.1(3)
N4 C20 C21 113.9(3)
C19 C20 C21 124.1(3)
N5 C21 C22 121.3(3)
N5 C21 C20 115.0(3)
C22 C21 C20 123.7(3)
C23 C22 C21 119.5(4)
C23 C22 H22 120.3
C21 C22 H22 120.3
C24 C23 C22 118.7(4)
C24 C23 H23 120.7
C22 C23 H23 120.7
C25 C24 C23 119.4(3)
C25 C24 H24 120.3
C23 C24 H24 120.3
N5 C25 C24 122.0(3)
N5 C25 H25 119.0
C24 C25 H25 119.0
N6 C31 C32 122.6(4)
N6 C31 H31 118.7
C32 C31 H31 118.7
C33 C32 C31 119.5(4)
C33 C32 H32 120.3
C31 C32 H32 120.3
C32 C33 C34 118.6(4)
C32 C33 H33 120.7
C34 C33 H33 120.7
C35 C34 C33 119.3(4)
C35 C34 H34 120.3
C33 C34 H34 120.3
N6 C35 C34 122.3(3)
N6 C35 C36 114.9(3)
C34 C35 C36 122.8(3)
N7 C36 C37 120.9(3)
N7 C36 C35 112.8(3)
C37 C36 C35 126.3(3)
C38 C37 C36 117.4(3)
C38 C37 H37 121.3
C36 C37 H37 121.3
C37 C38 C39 122.4(3)
C37 C38 Cl4 119.3(3)
C39 C38 Cl4 118.2(3)
C38 C39 C40 117.6(3)
C38 C39 H39 121.2
C40 C39 H39 121.2
N7 C40 C39 119.5(3)
N7 C40 C41 113.2(3)
C39 C40 C41 127.4(3)
N8 C41 C42 121.1(4)
N8 C41 C40 115.4(3)
C42 C41 C40 123.5(3)
C43 C42 C41 119.6(4)
C43 C42 H42 120.2
C41 C42 H42 120.2
C44 C43 C42 118.9(4)
C44 C43 H43 120.6
C42 C43 H43 120.6
C43 C44 C45 119.5(4)
C43 C44 H44 120.2
C45 C44 H44 120.2
N8 C45 C44 122.5(4)
N8 C45 H45 118.7
C44 C45 H45 118.7
N9 C46 C47 122.2(4)
N9 C46 H46 118.9
C47 C46 H46 118.9
C46 C47 C48 119.5(4)
C46 C47 H47 120.2
C48 C47 H47 120.2
C49 C48 C47 118.5(4)
C49 C48 H48 120.7
C47 C48 H48 120.7
C48 C49 C50 120.3(4)
C48 C49 H49 119.9
C50 C49 H49 119.9
N9 C50 C49 120.3(4)
N9 C50 C51 114.9(3)
C49 C50 C51 124.8(3)
N10 C51 C52 121.2(4)
N10 C51 C50 115.1(3)
C52 C51 C50 123.7(3)
C53 C52 C51 119.5(4)
C53 C52 H52 120.2
C51 C52 H52 120.2
C52 C53 C54 119.0(4)
C52 C53 H53 120.5
C54 C53 H53 120.5
C55 C54 C53 118.8(4)
C55 C54 H54 120.6
C53 C54 H54 120.6
N10 C55 C54 123.0(4)
N10 C55 H55 118.5
C54 C55 H55 118.5
O16 O16A O15 138.6(10)

loop_
_geom_bond_atom_site_label_1
_geom_bond_atom_site_label_2
_geom_bond_distance
Ru1 N2 1.953(3)
Ru1 N5 2.032(3)
Ru1 N3 2.064(3)
Ru1 N1 2.067(3)
Ru1 N4 2.079(3)
Ru1 Cl1 2.4205(9)
Ru2 N7 1.961(3)
Ru2 N10 2.031(3)
Ru2 N8 2.065(3)
Ru2 N6 2.072(3)
Ru2 N9 2.084(3)
Ru2 Cl2 2.4162(9)
Cl3 C8 1.722(4)
Cl4 C38 1.731(4)
N1 C1 1.335(5)
N1 C5 1.376(4)
N2 C6 1.352(4)
N2 C10 1.357(5)
N3 C15 1.345(5)
N3 C11 1.362(5)
N4 C16 1.339(4)
N4 C20 1.361(5)
N5 C25 1.349(4)
N5 C21 1.353(5)
N6 C31 1.347(5)
N6 C35 1.373(5)
N7 C36 1.352(5)
N7 C40 1.364(4)
N8 C45 1.347(5)
N8 C41 1.375(5)
N9 C46 1.346(5)
N9 C50 1.369(4)
N10 C55 1.344(5)
N10 C51 1.366(5)
C1 C2 1.395(5)
C1 H1 0.9500
C2 C3 1.384(6)
C2 H2 0.9500
C3 C4 1.391(6)
C3 H3 0.9500
C4 C5 1.385(5)
C4 H4 0.9500
C5 C6 1.473(5)
C6 C7 1.398(5)
C7 C8 1.390(5)
C7 H7 0.9500
C8 C9 1.398(5)
C9 C10 1.389(5)
C9 H9 0.9500
C10 C11 1.470(5)
C11 C12 1.394(5)
C12 C13 1.391(6)
C12 H12 0.9500
C13 C14 1.389(6)
C13 H13 0.9500
C14 C15 1.383(5)
C14 H14 0.9500
C15 H15 0.9500
C16 C17 1.403(5)
C16 H16 0.9500
C17 C18 1.383(6)
C17 H17 0.9500
C18 C19 1.380(5)
C18 H18 0.9500
C19 C20 1.392(5)
C19 H19 0.9500
C20 C21 1.466(5)
C21 C22 1.397(5)
C22 C23 1.389(6)
C22 H22 0.9500
C23 C24 1.389(6)
C23 H23 0.9500
C24 C25 1.388(5)
C24 H24 0.9500
C25 H25 0.9500
C31 C32 1.391(5)
C31 H31 0.9500
C32 C33 1.385(6)
C32 H32 0.9500
C33 C34 1.393(5)
C33 H33 0.9500
C34 C35 1.383(5)
C34 H34 0.9500
C35 C36 1.472(5)
C36 C37 1.388(5)
C37 C38 1.384(5)
C37 H37 0.9500
C38 C39 1.399(5)
C39 C40 1.400(5)
C39 H39 0.9500
C40 C41 1.451(5)
C41 C42 1.396(5)
C42 C43 1.393(6)
C42 H42 0.9500
C43 C44 1.378(6)
C43 H43 0.9500
C44 C45 1.391(5)
C44 H44 0.9500
C45 H45 0.9500
C46 C47 1.378(6)
C46 H46 0.9500
C47 C48 1.388(7)
C47 H47 0.9500
C48 C49 1.383(6)
C48 H48 0.9500
C49 C50 1.393(5)
C49 H49 0.9500
C50 C51 1.456(5)
C51 C52 1.399(5)
C52 C53 1.383(6)
C52 H52 0.9500
C53 C54 1.394(6)
C53 H53 0.9500
C54 C55 1.382(5)
C54 H54 0.9500
C55 H55 0.9500
O15 O16A 1.678(14)
O16 O16A 1.216(13)
O17 O17A 1.240(14)
